data_1522003
loop_
_publ_author_name
'Taguchi, H.'
'Matsu-ura, S.-I.'
'Kido, H.'
'Nagao, M.'

_publ_section_title
;
 Electrical properties of perovskite-type La (Cr1-x Mnx) O3+d
;
_journal_name_full 'Physik (Berlin)'
_journal_page_first 325
_journal_page_last 331
_journal_volume 270
_journal_year 1999
_chemical_formula_sum 'Cr0.191 La0.956 Mn0.765 O3'
_chemical_name_systematic 'La0.956 (Cr0.191 Mn0.765) O3'
_space_group_IT_number 167
_symmetry_space_group_name_Hall '-P 3* 2n'
_symmetry_space_group_name_H-M 'R -3 c :R'
_cell_angle_alpha 60.62
_cell_angle_beta 60.62
_cell_angle_gamma 60.62
_cell_formula_units_Z 2
_cell_length_a 5.4626
_cell_length_b 5.4626
_cell_length_c 5.4626
_cell_volume 116.875
_citation_journal_id_ASTM PHYBE3
_cod_data_source_file Taguchi_PHYBE3_1999_584.cif
_cod_data_source_block Cr0.191La0.956Mn0.765O3
_cod_original_sg_symbol_Hall '-R 3 2"c (-y+z,x+z,-x+y+z)'
_cod_database_code 1522003

loop_
_symmetry_equiv_pos_as_xyz
x,y,z
z,x,y
y,z,x
-y+1/2,-x+1/2,-z+1/2
-z+1/2,-y+1/2,-x+1/2
-x+1/2,-z+1/2,-y+1/2
-x,-y,-z
-z,-x,-y
-y,-z,-x
y-1/2,x-1/2,z-1/2
z-1/2,y-1/2,x-1/2
x-1/2,z-1/2,y-1/2

loop_
_atom_site_label
_atom_site_type_symbol
_atom_site_fract_x
_atom_site_fract_y
_atom_site_fract_z
_atom_site_occupancy
_atom_site_U_iso_or_equiv
Mn1 Mn+3 0 0 0 0.765 0.0
Cr1 Cr+3 0 0 0 0.191 0.0
O1 O-2 0.699 0.801 0.25 1 0.0
La1 La+3 0.25 0.25 0.25 0.956 0.0
